data_4507086
loop_
_publ_author_name
'Sun, Zhihua'
'Liu, Xitao'
'Wang, Xinqiang'
'Li, Lina'
'Shi, Xiaojun'
'Li, Shigeng'
'Ji, Chengmin'
'Luo, Junhua'
'Hong, Maochun'

_publ_section_title
;
 Engineering of Acentric Stilbazolium Salts with Large Second-Order
 Optical Nonlinearity and Enhanced Environmental Stability
;
_journal_issue 12
_journal_name_full 'Crystal Growth &amp; Design'
_journal_page_first 6181
_journal_paper_doi 10.1021/cg301359n
_journal_volume 12
_journal_year 2012
_chemical_formula_sum 'C22 H23 Cl N2 O3 S'
_chemical_formula_weight 430.93
_chemical_name_systematic
; 
 ? 
;
_space_group_IT_number 9
_symmetry_cell_setting monoclinic
_symmetry_space_group_name_Hall 'C -2yc'
_symmetry_space_group_name_H-M 'C 1 c 1'
_atom_sites_solution_hydrogens geom
_atom_sites_solution_primary direct
_atom_sites_solution_secondary difmap
_audit_creation_method SHELXL-97
_cell_angle_alpha 90.00
_cell_angle_beta 92.15(3)
_cell_angle_gamma 90.00
_cell_formula_units_Z 4
_cell_length_a 10.363(5)
_cell_length_b 11.163(5)
_cell_length_c 17.892(6)
_cell_measurement_temperature 293(2)
_cell_volume 2068.3(15)
_computing_structure_refinement 'SHELXL-97 (Sheldrick, 1997)'
_computing_structure_solution 'SHELXS-97 (Sheldrick, 1990)'
_diffrn_ambient_temperature 293(2)
_diffrn_measured_fraction_theta_full 0.950
_diffrn_measured_fraction_theta_max 0.950
_diffrn_radiation_monochromator graphite
_diffrn_radiation_source 'fine-focus sealed tube'
_diffrn_radiation_type MoK\a
_diffrn_radiation_wavelength 0.71073
_diffrn_reflns_av_R_equivalents 0.0000
_diffrn_reflns_av_sigmaI/netI 0.1250
_diffrn_reflns_limit_h_max 13
_diffrn_reflns_limit_h_min -12
_diffrn_reflns_limit_k_max 14
_diffrn_reflns_limit_k_min -14
_diffrn_reflns_limit_l_max 23
_diffrn_reflns_limit_l_min -23
_diffrn_reflns_number 4153
_diffrn_reflns_theta_full 27.49
_diffrn_reflns_theta_max 27.49
_diffrn_reflns_theta_min 2.68
_exptl_absorpt_coefficient_mu 0.312
_exptl_absorpt_correction_T_max 0.9665
_exptl_absorpt_correction_T_min 0.7973
_exptl_absorpt_correction_type multi-scan
_exptl_crystal_colour red
_exptl_crystal_density_diffrn 1.384
_exptl_crystal_density_method 'not measured'
_exptl_crystal_description plate
_exptl_crystal_F_000 904
_exptl_crystal_size_max 0.76
_exptl_crystal_size_mid 0.62
_exptl_crystal_size_min 0.11
_refine_diff_density_max 0.908
_refine_diff_density_min -1.053
_refine_diff_density_rms 0.198
_refine_ls_abs_structure_details 'Flack H D (1983), Acta Cryst. A39, 876-881'
_refine_ls_abs_structure_Flack 0.3(3)
_refine_ls_extinction_coef 0.010(4)
_refine_ls_extinction_expression Fc^*^=kFc[1+0.001xFc^2^\l^3^/sin(2\q)]^-1/4^
_refine_ls_extinction_method SHELXL
_refine_ls_goodness_of_fit_ref 1.777
_refine_ls_hydrogen_treatment constr
_refine_ls_matrix_type full
_refine_ls_number_parameters 270
_refine_ls_number_reflns 4153
_refine_ls_number_restraints 2
_refine_ls_restrained_S_all 1.777
_refine_ls_R_factor_all 0.1884
_refine_ls_R_factor_gt 0.1588
_refine_ls_shift/su_max 0.000
_refine_ls_shift/su_mean 0.000
_refine_ls_structure_factor_coef Fsqd
_refine_ls_weighting_details 'calc w=1/[\s^2^(Fo^2^)+(0.1000P)^2^+0.0000P] where P=(Fo^2^+2Fc^2^)/3'
_refine_ls_weighting_scheme calc
_refine_ls_wR_factor_gt 0.3871
_refine_ls_wR_factor_ref 0.3980
_reflns_number_gt 2173
_reflns_number_total 4153
_reflns_threshold_expression >2sigma(I)
_cod_data_source_file cg301359n_si_002.cif
_cod_data_source_block II
_cod_original_cell_volume 2068.2(15)
_cod_original_sg_symbol_H-M Cc
_cod_database_code 4507086

loop_
_symmetry_equiv_pos_as_xyz
'x, y, z'
'x, -y, z+1/2'
'x+1/2, y+1/2, z'
'x+1/2, -y+1/2, z+1/2'

loop_
_atom_site_label
_atom_site_type_symbol
_atom_site_fract_x
_atom_site_fract_y
_atom_site_fract_z
_atom_site_U_iso_or_equiv
_atom_site_adp_type
_atom_site_occupancy
_atom_site_symmetry_multiplicity
_atom_site_calc_flag
_atom_site_refinement_flags
N1 N 1.1012(16) 0.1322(14) 0.3311(8) 0.078(4) Uani 1 1 d .
C1 C 1.1742(19) 0.1568(14) 0.2599(8) 0.070(5) Uani 1 1 d .
H1A H 1.2134 0.2367 0.2630 0.104 Uiso 1 1 calc R
H1B H 1.1140 0.1531 0.2164 0.104 Uiso 1 1 calc R
H1C H 1.2421 0.0965 0.2548 0.104 Uiso 1 1 calc R
C2 C 1.166(2) 0.1729(14) 0.3939(9) 0.078(6) Uani 1 1 d .
H2A H 1.1336 0.2526 0.4067 0.117 Uiso 1 1 calc R
H2B H 1.2584 0.1779 0.3846 0.117 Uiso 1 1 calc R
H2C H 1.1523 0.1177 0.4354 0.117 Uiso 1 1 calc R
C3 C 0.9790(15) 0.0940(11) 0.3283(7) 0.047(4) Uani 1 1 d .
C4 C 0.9168(13) 0.0552(11) 0.2609(7) 0.045(3) Uani 1 1 d .
H4 H 0.9627 0.0568 0.2159 0.054 Uiso 1 1 calc R
C5 C 0.7956(15) 0.0165(12) 0.2593(8) 0.052(4) Uani 1 1 d .
H5 H 0.7551 -0.0010 0.2120 0.062 Uiso 1 1 calc R
C6 C 0.7242(14) 0.0002(11) 0.3232(7) 0.043(3) Uani 1 1 d .
C7 C 0.7835(17) 0.0345(14) 0.3924(7) 0.061(4) Uani 1 1 d .
H7 H 0.7387 0.0295 0.4377 0.073 Uiso 1 1 calc R
C8 C 0.9114(17) 0.0762(14) 0.3914(8) 0.058(4) Uani 1 1 d .
H8 H 0.9540 0.0933 0.4382 0.069 Uiso 1 1 calc R
C9 C 0.5971(17) -0.0404(12) 0.3207(8) 0.055(4) Uani 1 1 d .
H9 H 0.5650 -0.0596 0.2718 0.066 Uiso 1 1 calc R
C10 C 0.5130(16) -0.0574(11) 0.3728(8) 0.051(4) Uani 1 1 d .
H10 H 0.5440 -0.0385 0.4220 0.061 Uiso 1 1 calc R
C11 C 0.3876(17) -0.0978(13) 0.3682(8) 0.055(4) Uani 1 1 d .
C12 C 0.3259(15) -0.1358(13) 0.2976(8) 0.052(4) Uani 1 1 d .
H12 H 0.3730 -0.1283 0.2533 0.062 Uiso 1 1 calc R
C13 C 0.207(2) -0.1807(18) 0.2922(11) 0.090(7) Uani 1 1 d .
H13 H 0.1712 -0.2063 0.2452 0.108 Uiso 1 1 calc R
C14 C 0.1848(17) -0.1562(14) 0.4188(9) 0.062(4) Uani 1 1 d .
H14 H 0.1367 -0.1595 0.4630 0.074 Uiso 1 1 calc R
C15 C 0.3080(18) -0.1153(13) 0.4230(9) 0.064(4) Uani 1 1 d .
H15 H 0.3414 -0.0968 0.4718 0.076 Uiso 1 1 calc R
C16 C -0.0011(17) -0.2336(16) 0.3529(11) 0.070(5) Uani 1 1 d .
H16A H -0.0330 -0.2437 0.4034 0.105 Uiso 1 1 calc R
H16B H -0.0041 -0.3107 0.3267 0.105 Uiso 1 1 calc R
H16C H -0.0555 -0.1755 0.3253 0.105 Uiso 1 1 calc R
N2 N 0.1327(13) -0.1898(10) 0.3577(7) 0.056(3) Uani 1 1 d .
Cl1 Cl -0.1435(5) 0.2283(6) 0.6064(3) 0.0969(19) Uani 1 1 d .
C18 C 0.0213(16) 0.2289(14) 0.6020(6) 0.051(4) Uani 1 1 d .
C19 C 0.0869(16) 0.1077(13) 0.6000(7) 0.056(4) Uani 1 1 d .
H19 H 0.0371 0.0364 0.6020 0.067 Uiso 1 1 calc R
C20 C 0.2206(16) 0.1012(10) 0.5954(7) 0.048(4) Uani 1 1 d .
H20 H 0.2633 0.0260 0.5994 0.058 Uiso 1 1 calc R
C21 C 0.2906(18) 0.2044(16) 0.5849(15) 0.102(9) Uani 1 1 d .
C22 C 0.2265(15) 0.3104(16) 0.5926(9) 0.056(4) Uani 1 1 d .
H22 H 0.2766 0.3815 0.5966 0.068 Uiso 1 1 calc R
C23 C 0.102(2) 0.3205(17) 0.5949(10) 0.080(6) Uani 1 1 d .
H23 H 0.0654 0.3986 0.5911 0.096 Uiso 1 1 calc R
S1 S 0.4608(4) 0.1910(3) 0.5788(2) 0.0571(12) Uani 1 1 d .
O1 O 0.5113(12) 0.3127(9) 0.5714(6) 0.077(4) Uani 1 1 d .
O2 O 0.5043(12) 0.1306(13) 0.6495(6) 0.053(4) Uani 0.70 1 d P
O3 O 0.4781(13) 0.1242(11) 0.5147(6) 0.086(4) Uani 1 1 d .
O2' O 0.603(3) 0.148(3) 0.570(2) 0.062(9) Uiso 0.30 1 d P

loop_
_atom_site_aniso_label
_atom_site_aniso_U_11
_atom_site_aniso_U_22
_atom_site_aniso_U_33
_atom_site_aniso_U_23
_atom_site_aniso_U_13
_atom_site_aniso_U_12
N1 0.092(12) 0.084(10) 0.056(8) -0.008(7) -0.020(8) -0.026(9)
C1 0.099(15) 0.060(9) 0.051(9) 0.021(7) 0.009(8) -0.006(9)
C2 0.124(17) 0.052(8) 0.059(10) 0.018(8) 0.005(10) -0.003(10)
C3 0.079(11) 0.033(6) 0.028(6) 0.000(5) 0.002(6) -0.019(7)
C4 0.052(10) 0.054(8) 0.028(6) -0.012(5) 0.001(6) 0.001(7)
C5 0.057(10) 0.061(8) 0.038(7) -0.014(6) 0.003(6) 0.000(8)
C6 0.054(10) 0.037(6) 0.037(7) -0.007(6) -0.014(6) 0.011(8)
C7 0.085(13) 0.072(10) 0.026(6) -0.028(6) 0.011(7) -0.014(9)
C8 0.078(13) 0.057(8) 0.038(8) -0.003(6) 0.000(7) 0.012(8)
C9 0.073(12) 0.035(6) 0.056(9) -0.024(6) -0.007(8) 0.000(7)
C10 0.077(13) 0.027(6) 0.049(8) 0.000(5) -0.002(8) 0.002(7)
C11 0.073(12) 0.046(7) 0.045(8) -0.005(6) -0.009(8) 0.017(8)
C12 0.052(10) 0.061(9) 0.044(8) -0.013(7) 0.014(7) 0.004(8)
C13 0.11(2) 0.086(12) 0.077(13) -0.025(10) 0.037(12) 0.015(13)
C14 0.057(11) 0.065(10) 0.063(10) 0.007(8) 0.007(8) -0.003(8)
C15 0.093(14) 0.050(8) 0.048(8) 0.001(7) -0.001(9) 0.001(9)
C16 0.060(11) 0.069(10) 0.082(12) 0.033(9) 0.018(9) 0.000(9)
N2 0.075(10) 0.052(7) 0.041(7) -0.004(6) -0.004(6) -0.001(7)
Cl1 0.084(4) 0.134(5) 0.074(3) 0.020(3) 0.018(3) 0.008(4)
C18 0.074(12) 0.073(9) 0.006(4) -0.006(5) 0.000(6) 0.013(8)
C19 0.076(12) 0.057(8) 0.034(7) 0.019(6) -0.001(7) -0.024(8)
C20 0.074(12) 0.021(6) 0.050(8) 0.016(5) 0.010(7) -0.007(7)
C21 0.061(12) 0.068(11) 0.17(2) -0.092(13) -0.056(13) 0.029(10)
C22 0.032(9) 0.072(11) 0.066(10) 0.003(8) 0.016(7) 0.008(8)
C23 0.107(19) 0.063(10) 0.069(12) 0.032(9) 0.005(11) 0.029(11)
S1 0.081(3) 0.060(2) 0.0303(15) -0.0062(17) 0.0017(16) -0.005(2)
O1 0.128(12) 0.043(5) 0.064(7) 0.002(5) 0.052(7) -0.022(6)
O2 0.051(9) 0.085(10) 0.024(6) 0.012(6) -0.006(6) 0.001(8)
O3 0.115(10) 0.092(9) 0.050(6) -0.036(6) -0.012(6) 0.008(7)

loop_
_atom_type_symbol
_atom_type_description
_atom_type_scat_dispersion_real
_atom_type_scat_dispersion_imag
_atom_type_scat_source
C C 0.0033 0.0016 'International Tables Vol C Tables 4.2.6.8 and 6.1.1.4'
H H 0.0000 0.0000 'International Tables Vol C Tables 4.2.6.8 and 6.1.1.4'
N N 0.0061 0.0033 'International Tables Vol C Tables 4.2.6.8 and 6.1.1.4'
O O 0.0106 0.0060 'International Tables Vol C Tables 4.2.6.8 and 6.1.1.4'
S S 0.1246 0.1234 'International Tables Vol C Tables 4.2.6.8 and 6.1.1.4'
Cl Cl 0.1484 0.1585 'International Tables Vol C Tables 4.2.6.8 and 6.1.1.4'

loop_
_geom_angle_atom_site_label_1
_geom_angle_atom_site_label_2
_geom_angle_atom_site_label_3
_geom_angle
C3 N1 C2 125.0(16)
C3 N1 C1 121.6(12)
C2 N1 C1 112.4(15)
N1 C1 H1A 109.5
N1 C1 H1B 109.5
H1A C1 H1B 109.5
N1 C1 H1C 109.5
H1A C1 H1C 109.5
H1B C1 H1C 109.5
N1 C2 H2A 109.5
N1 C2 H2B 109.5
H2A C2 H2B 109.5
N1 C2 H2C 109.5
H2A C2 H2C 109.5
H2B C2 H2C 109.5
N1 C3 C8 122.0(13)
N1 C3 C4 122.1(12)
C8 C3 C4 115.5(14)
C5 C4 C3 121.2(13)
C5 C4 H4 119.4
C3 C4 H4 119.4
C4 C5 C6 123.7(13)
C4 C5 H5 118.2
C6 C5 H5 118.2
C9 C6 C5 123.1(13)
C9 C6 C7 119.7(14)
C5 C6 C7 117.1(13)
C8 C7 C6 117.2(12)
C8 C7 H7 121.4
C6 C7 H7 121.4
C7 C8 C3 124.8(14)
C7 C8 H8 117.6
C3 C8 H8 117.6
C10 C9 C6 132.7(14)
C10 C9 H9 113.7
C6 C9 H9 113.7
C9 C10 C11 131.1(14)
C9 C10 H10 114.5
C11 C10 H10 114.5
C15 C11 C10 128.4(15)
C15 C11 C12 109.6(16)
C10 C11 C12 122.0(14)
C13 C12 C11 123.2(14)
C13 C12 H12 118.4
C11 C12 H12 118.4
N2 C13 C12 119.5(17)
N2 C13 H13 120.3
C12 C13 H13 120.3
N2 C14 C15 121.4(16)
N2 C14 H14 119.3
C15 C14 H14 119.3
C11 C15 C14 128.6(16)
C11 C15 H15 115.7
C14 C15 H15 115.7
N2 C16 H16A 109.5
N2 C16 H16B 109.5
H16A C16 H16B 109.5
N2 C16 H16C 109.5
H16A C16 H16C 109.5
H16B C16 H16C 109.5
C14 N2 C13 117.7(17)
C14 N2 C16 121.6(15)
C13 N2 C16 120.6(16)
C23 C18 C19 113.7(16)
C23 C18 Cl1 129.5(14)
C19 C18 Cl1 116.5(13)
C20 C19 C18 119.7(14)
C20 C19 H19 120.1
C18 C19 H19 120.1
C21 C20 C19 119.6(14)
C21 C20 H20 120.2
C19 C20 H20 120.2
C20 C21 C22 116.8(19)
C20 C21 S1 117.8(13)
C22 C21 S1 124.5(15)
C23 C22 C21 124(2)
C23 C22 H22 117.8
C21 C22 H22 117.8
C22 C23 C18 124.3(19)
C22 C23 H23 117.9
C18 C23 H23 117.9
O3 S1 O2 114.5(8)
O3 S1 O1 111.5(7)
O2 S1 O1 113.6(8)
O3 S1 O2' 66.5(14)
O2 S1 O2' 71.9(14)
O1 S1 O2' 86.1(14)
O3 S1 C21 104.8(8)
O2 S1 C21 104.8(11)
O1 S1 C21 106.6(9)
O2' S1 C21 166.9(15)
S1 O2 O2' 55.9(12)
S1 O3 O2' 61.9(14)
S1 O2' O3 51.5(12)
S1 O2' O2 52.2(12)
O3 O2' O2 90.0(18)

loop_
_geom_bond_atom_site_label_1
_geom_bond_atom_site_label_2
_geom_bond_distance
N1 C3 1.336(19)
N1 C2 1.36(2)
N1 C1 1.53(2)
C1 H1A 0.9800
C1 H1B 0.9800
C1 H1C 0.9800
C2 H2A 0.9800
C2 H2B 0.9800
C2 H2C 0.9800
C3 C8 1.366(18)
C3 C4 1.413(17)
C4 C5 1.328(19)
C4 H4 0.9500
C5 C6 1.397(18)
C5 H5 0.9500
C6 C9 1.392(19)
C6 C7 1.414(17)
C7 C8 1.41(2)
C7 H7 0.9500
C8 H8 0.9500
C9 C10 1.313(19)
C9 H9 0.9500
C10 C11 1.38(2)
C10 H10 0.9500
C11 C15 1.32(2)
C11 C12 1.456(18)
C12 C13 1.33(2)
C12 H12 0.9500
C13 N2 1.43(2)
C13 H13 0.9500
C14 N2 1.258(19)
C14 C15 1.36(2)
C14 H14 0.9500
C15 H15 0.9500
C16 N2 1.47(2)
C16 H16A 0.9800
C16 H16B 0.9800
C16 H16C 0.9800
Cl1 C18 1.713(18)
C18 C23 1.33(2)
C18 C19 1.51(2)
C19 C20 1.393(18)
C19 H19 0.9500
C20 C21 1.38(2)
C20 H20 0.9500
C21 C22 1.37(2)
C21 S1 1.78(2)
C22 C23 1.30(2)
C22 H22 0.9500
C23 H23 0.9500
S1 O3 1.385(10)
S1 O2 1.488(12)
S1 O1 1.464(10)
S1 O2' 1.56(4)
O2 O2' 1.79(4)
O3 O2' 1.62(4)
